data_2227355
loop_
_publ_author_name
'Wang, Cui-ping'
'Yan, Jing-bo'
'Chi, Hai-Jun'
'Dong, Yan'
'Zhang, Zhi-qiang'

_publ_section_title
;
 3-(4-Methoxyphenyl)pyrido[2,3-<i>b</i>]pyrazine
;
_journal_coeditor_code CV2765
_journal_issue 10
_journal_name_full 'Acta Crystallographica Section E'
_journal_page_first o2650
_journal_paper_doi 10.1107/S1600536810037943
_journal_volume 66
_journal_year 2010
_chemical_formula_iupac 'C14 H11 N3 O'
_chemical_formula_moiety 'C14 H11 N3 O'
_chemical_formula_sum 'C14 H11 N3 O'
_chemical_formula_weight 237.26
_chemical_melting_point 428
_chemical_name_systematic
;
3-(4-Methoxyphenyl)pyrido[2,3-<i>b</i>]pyrazine
;
_space_group_IT_number 14
_symmetry_cell_setting monoclinic
_symmetry_space_group_name_Hall '-P 2ybc'
_symmetry_space_group_name_H-M 'P 1 21/c 1'
_atom_sites_solution_hydrogens geom
_atom_sites_solution_primary direct
_atom_sites_solution_secondary difmap
_cell_angle_alpha 90.00
_cell_angle_beta 99.31(3)
_cell_angle_gamma 90.00
_cell_formula_units_Z 4
_cell_length_a 6.4486(13)
_cell_length_b 7.3265(15)
_cell_length_c 24.216(6)
_cell_measurement_reflns_used 3162
_cell_measurement_temperature 153(2)
_cell_measurement_theta_max 27.890
_cell_measurement_theta_min 2.557
_cell_volume 1129.0(4)
_computing_cell_refinement 'CrystalClear (Rigaku/MSC, 2005)'
_computing_data_collection 'CrystalClear (Rigaku/MSC, 2005)'
_computing_data_reduction 'CrystalClear (Rigaku/MSC, 2005)'
_computing_molecular_graphics 'SHELXTL (Sheldrick, 2008)'
_computing_publication_material 'SHELXTL (Sheldrick, 2008)'
_computing_structure_refinement 'SHELXL97 (Sheldrick, 2008)'
_computing_structure_solution 'SHELXS97 (Sheldrick, 2008)'
_diffrn_ambient_temperature 153(2)
_diffrn_detector_area_resol_mean 7.31
_diffrn_measured_fraction_theta_full 0.992
_diffrn_measured_fraction_theta_max 0.994
_diffrn_measurement_device_type 'Rigaku Saturn CCD area-detector'
_diffrn_measurement_method '\f and \w scans'
_diffrn_radiation_monochromator multilayer
_diffrn_radiation_source 'rotating anode'
_diffrn_radiation_type 'Mo K\a'
_diffrn_radiation_wavelength 0.71073
_diffrn_reflns_av_R_equivalents 0.0342
_diffrn_reflns_av_sigmaI/netI 0.0309
_diffrn_reflns_limit_h_max 8
_diffrn_reflns_limit_h_min -8
_diffrn_reflns_limit_k_max 9
_diffrn_reflns_limit_k_min -9
_diffrn_reflns_limit_l_max 31
_diffrn_reflns_limit_l_min -19
_diffrn_reflns_number 9650
_diffrn_reflns_theta_full 25.00
_diffrn_reflns_theta_max 27.85
_diffrn_reflns_theta_min 1.70
_diffrn_standards_decay_% 0
_diffrn_standards_interval_count 0
_diffrn_standards_interval_time 0
_diffrn_standards_number 0
_exptl_absorpt_coefficient_mu 0.092
_exptl_absorpt_correction_T_max 0.9891
_exptl_absorpt_correction_T_min 0.9819
_exptl_absorpt_correction_type multi-scan
_exptl_absorpt_process_details '(CrystalClear; Rigaku/MSC, 2005)'
_exptl_crystal_colour colourless
_exptl_crystal_density_diffrn 1.396
_exptl_crystal_density_method 'not measured'
_exptl_crystal_description prism
_exptl_crystal_F_000 496
_exptl_crystal_size_max 0.20
_exptl_crystal_size_mid 0.18
_exptl_crystal_size_min 0.12
_refine_diff_density_max 0.391
_refine_diff_density_min -0.266
_refine_ls_extinction_coef 0.194(16)
_refine_ls_extinction_expression Fc^*^=kFc[1+0.001xFc^2^\l^3^/sin(2\q)]^-1/4^
_refine_ls_extinction_method 'SHELXL97 (Sheldrick, 2008)'
_refine_ls_goodness_of_fit_ref 1.088
_refine_ls_hydrogen_treatment constr
_refine_ls_matrix_type full
_refine_ls_number_parameters 165
_refine_ls_number_reflns 2677
_refine_ls_number_restraints 0
_refine_ls_restrained_S_all 1.088
_refine_ls_R_factor_all 0.0579
_refine_ls_R_factor_gt 0.0493
_refine_ls_shift/su_max 0.001
_refine_ls_shift/su_mean 0.000
_refine_ls_structure_factor_coef Fsqd
_refine_ls_weighting_details 'w=1/[\s^2^(Fo^2^)+(0.0916P)^2^+0.0926P] where P=(Fo^2^+2Fc^2^)/3'
_refine_ls_weighting_scheme calc
_refine_ls_wR_factor_gt 0.1368
_refine_ls_wR_factor_ref 0.1462
_reflns_number_gt 2221
_reflns_number_total 2677
_reflns_threshold_expression I>2\s(I)
_cod_data_source_file cv2765.cif
_cod_data_source_block I
_cod_original_sg_symbol_H-M 'P 21/c'
_cod_database_code 2227355
_cod_database_fobs_code 2227355

loop_
_symmetry_equiv_pos_as_xyz
'x, y, z'
'-x, y+1/2, -z+1/2'
'-x, -y, -z'
'x, -y-1/2, z-1/2'

loop_
_atom_site_type_symbol
_atom_site_label
_atom_site_fract_x
_atom_site_fract_y
_atom_site_fract_z
_atom_site_U_iso_or_equiv
_atom_site_adp_type
_atom_site_calc_flag
_atom_site_refinement_flags
_atom_site_occupancy
_atom_site_disorder_assembly
_atom_site_disorder_group
O O1 0.71204(14) 0.63090(12) 0.31035(3) 0.0269(3) Uani d . 1 . .
N N1 1.25315(15) 0.85321(13) 0.01789(4) 0.0217(3) Uani d . 1 . .
N N2 1.03617(15) 0.75236(12) 0.07944(4) 0.0194(3) Uani d . 1 . .
N N3 0.73020(15) 0.63878(13) -0.01163(4) 0.0212(3) Uani d . 1 . .
C C1 1.06896(17) 0.77325(15) 0.02545(5) 0.0180(3) Uani d . 1 . .
C C2 0.91672(17) 0.71404(15) -0.02001(5) 0.0187(3) Uani d . 1 . .
C C3 0.95826(18) 0.73760(16) -0.07480(5) 0.0221(3) Uani d . 1 . .
H H3 0.8603 0.6979 -0.1061 0.027 Uiso calc R 1 . .
C C4 1.14169(19) 0.81838(16) -0.08199(5) 0.0237(3) Uani d . 1 . .
H H4 1.1734 0.8377 -0.1185 0.028 Uiso calc R 1 . .
C C5 1.28488(19) 0.87344(16) -0.03427(5) 0.0228(3) Uani d . 1 . .
H H5 1.4127 0.9288 -0.0402 0.027 Uiso calc R 1 . .
C C6 0.70072(18) 0.62433(15) 0.04042(5) 0.0211(3) Uani d . 1 . .
H H6 0.5715 0.5753 0.0477 0.025 Uiso calc R 1 . .
C C7 0.85538(17) 0.67952(15) 0.08691(5) 0.0181(3) Uani d . 1 . .
C C8 0.81251(17) 0.65886(15) 0.14497(5) 0.0193(3) Uani d . 1 . .
C C9 0.93848(19) 0.75321(17) 0.18866(5) 0.0245(3) Uani d . 1 . .
H H9 1.0513 0.8266 0.1806 0.029 Uiso calc R 1 . .
C C10 0.90077(19) 0.74085(17) 0.24297(5) 0.0253(3) Uani d . 1 . .
H H10 0.9865 0.8063 0.2719 0.030 Uiso calc R 1 . .
C C11 0.73669(19) 0.63212(15) 0.25539(5) 0.0210(3) Uani d . 1 . .
C C12 0.61082(19) 0.53616(16) 0.21299(5) 0.0235(3) Uani d . 1 . .
H H12 0.4993 0.4616 0.2213 0.028 Uiso calc R 1 . .
C C13 0.65008(18) 0.55069(16) 0.15829(5) 0.0227(3) Uani d . 1 . .
H H13 0.5640 0.4852 0.1294 0.027 Uiso calc R 1 . .
C C14 0.5489(2) 0.52103(19) 0.32631(5) 0.0320(3) Uani d . 1 . .
H H14A 0.4121 0.5671 0.3081 0.048 Uiso calc R 1 . .
H H14B 0.5564 0.5260 0.3670 0.048 Uiso calc R 1 . .
H H14C 0.5662 0.3945 0.3147 0.048 Uiso calc R 1 . .

loop_
_atom_site_aniso_label
_atom_site_aniso_U_11
_atom_site_aniso_U_22
_atom_site_aniso_U_33
_atom_site_aniso_U_12
_atom_site_aniso_U_13
_atom_site_aniso_U_23
O1 0.0318(5) 0.0324(5) 0.0180(5) -0.0071(4) 0.0082(3) -0.0017(3)
N1 0.0205(5) 0.0225(5) 0.0226(5) -0.0010(4) 0.0050(4) -0.0004(4)
N2 0.0200(5) 0.0199(5) 0.0185(5) -0.0010(4) 0.0034(4) -0.0008(4)
N3 0.0191(5) 0.0233(5) 0.0204(5) -0.0008(4) 0.0013(4) 0.0005(4)
C1 0.0182(5) 0.0172(5) 0.0186(6) 0.0012(4) 0.0024(4) -0.0007(4)
C2 0.0189(5) 0.0167(5) 0.0203(6) 0.0017(4) 0.0026(4) 0.0005(4)
C3 0.0245(6) 0.0225(6) 0.0185(6) 0.0018(4) 0.0008(4) 0.0003(4)
C4 0.0280(6) 0.0241(6) 0.0201(6) 0.0021(5) 0.0069(4) 0.0019(5)
C5 0.0218(6) 0.0223(6) 0.0253(6) -0.0002(4) 0.0069(4) 0.0002(4)
C6 0.0183(5) 0.0229(6) 0.0220(6) -0.0020(4) 0.0029(4) 0.0001(4)
C7 0.0185(5) 0.0164(5) 0.0194(6) 0.0005(4) 0.0032(4) -0.0010(4)
C8 0.0203(5) 0.0194(5) 0.0183(6) -0.0003(4) 0.0032(4) -0.0011(4)
C9 0.0241(6) 0.0278(6) 0.0218(6) -0.0078(5) 0.0046(4) -0.0012(4)
C10 0.0277(6) 0.0283(7) 0.0192(6) -0.0066(5) 0.0015(5) -0.0032(5)
C11 0.0244(6) 0.0216(6) 0.0178(6) 0.0007(4) 0.0058(4) 0.0000(4)
C12 0.0242(6) 0.0230(6) 0.0247(6) -0.0053(4) 0.0080(5) -0.0017(5)
C13 0.0247(6) 0.0229(6) 0.0209(6) -0.0045(4) 0.0048(4) -0.0041(4)
C14 0.0340(7) 0.0412(8) 0.0241(6) -0.0085(6) 0.0141(5) -0.0009(5)

loop_
_atom_type_symbol
_atom_type_description
_atom_type_scat_dispersion_real
_atom_type_scat_dispersion_imag
_atom_type_scat_source
C C 0.0033 0.0016
; International Tables
Vol. C, Tables 4.2.6.8 and 6.1.1.4
;
H H 0.0000 0.0000
; International Tables
Vol. C, Tables 4.2.6.8 and 6.1.1.4
;
N N 0.0061 0.0033
; International Tables
Vol. C, Tables 4.2.6.8 and 6.1.1.4
;
O O 0.0106 0.0060
; International Tables
Vol. C, Tables 4.2.6.8 and 6.1.1.4
;

loop_
_geom_angle_atom_site_label_1
_geom_angle_atom_site_label_2
_geom_angle_atom_site_label_3
_geom_angle_site_symmetry_1
_geom_angle_site_symmetry_3
_geom_angle
_geom_angle_publ_flag
C11 O1 C14 . . 118.35(9) ?
C5 N1 C1 . . 116.75(10) ?
C7 N2 C1 . . 116.94(10) ?
C6 N3 C2 . . 116.34(9) ?
N1 C1 N2 . . 116.73(10) ?
N1 C1 C2 . . 122.39(11) ?
N2 C1 C2 . . 120.88(10) ?
N3 C2 C3 . . 119.72(10) ?
N3 C2 C1 . . 121.51(11) ?
C3 C2 C1 . . 118.75(11) ?
C4 C3 C2 . . 118.49(11) ?
C4 C3 H3 . . 120.8 ?
C2 C3 H3 . . 120.8 ?
C3 C4 C5 . . 119.06(11) ?
C3 C4 H4 . . 120.5 ?
C5 C4 H4 . . 120.5 ?
N1 C5 C4 . . 124.56(11) ?
N1 C5 H5 . . 117.7 ?
C4 C5 H5 . . 117.7 ?
N3 C6 C7 . . 122.78(11) ?
N3 C6 H6 . . 118.6 ?
C7 C6 H6 . . 118.6 ?
N2 C7 C6 . . 121.51(11) ?
N2 C7 C8 . . 118.35(10) ?
C6 C7 C8 . . 120.13(10) ?
C13 C8 C9 . . 118.02(11) ?
C13 C8 C7 . . 122.69(10) ?
C9 C8 C7 . . 119.28(10) ?
C10 C9 C8 . . 121.05(11) ?
C10 C9 H9 . . 119.5 ?
C8 C9 H9 . . 119.5 ?
C9 C10 C11 . . 120.00(11) ?
C9 C10 H10 . . 120.0 ?
C11 C10 H10 . . 120.0 ?
O1 C11 C12 . . 124.73(11) ?
O1 C11 C10 . . 115.19(10) ?
C12 C11 C10 . . 120.08(11) ?
C11 C12 C13 . . 119.28(11) ?
C11 C12 H12 . . 120.4 ?
C13 C12 H12 . . 120.4 ?
C12 C13 C8 . . 121.56(11) ?
C12 C13 H13 . . 119.2 ?
C8 C13 H13 . . 119.2 ?
O1 C14 H14A . . 109.5 ?
O1 C14 H14B . . 109.5 ?
H14A C14 H14B . . 109.5 ?
O1 C14 H14C . . 109.5 ?
H14A C14 H14C . . 109.5 ?
H14B C14 H14C . . 109.5 ?

loop_
_geom_bond_atom_site_label_1
_geom_bond_atom_site_label_2
_geom_bond_site_symmetry_2
_geom_bond_distance
_geom_bond_publ_flag
O1 C11 . 1.3656(13) ?
O1 C14 . 1.4266(15) ?
N1 C5 . 1.3203(15) ?
N1 C1 . 1.3630(14) ?
N2 C7 . 1.3210(14) ?
N2 C1 . 1.3662(14) ?
N3 C6 . 1.3089(15) ?
N3 C2 . 1.3678(15) ?
C1 C2 . 1.4192(16) ?
C2 C3 . 1.4061(15) ?
C3 C4 . 1.3588(17) ?
C3 H3 . 0.9500 ?
C4 C5 . 1.4161(17) ?
C4 H4 . 0.9500 ?
C5 H5 . 0.9500 ?
C6 C7 . 1.4361(16) ?
C6 H6 . 0.9500 ?
C7 C8 . 1.4838(15) ?
C8 C13 . 1.3924(16) ?
C8 C9 . 1.4069(16) ?
C9 C10 . 1.3786(16) ?
C9 H9 . 0.9500 ?
C10 C11 . 1.3955(16) ?
C10 H10 . 0.9500 ?
C11 C12 . 1.3921(17) ?
C12 C13 . 1.3922(16) ?
C12 H12 . 0.9500 ?
C13 H13 . 0.9500 ?
C14 H14A . 0.9800 ?
C14 H14B . 0.9800 ?
C14 H14C . 0.9800 ?

loop_
_geom_contact_atom_site_label_1
_geom_contact_atom_site_label_2
_geom_contact_distance
_geom_contact_site_symmetry_1
_geom_contact_site_symmetry_2
_geom_contact_publ_flag
Cg1 Cg2 3.6390(10) . 3_775 ?
Cg1 Cg2 3.6090(10) . 3_765 ?
Cg2 Cg2 3.7350(10) . 3_765 ?

loop_
_geom_hbond_atom_site_label_D
_geom_hbond_atom_site_label_H
_geom_hbond_atom_site_label_A
_geom_hbond_site_symmetry_A
_geom_hbond_distance_DH
_geom_hbond_distance_HA
_geom_hbond_distance_DA
_geom_hbond_angle_DHA
_geom_hbond_publ_flag
C6 H6 N3 3_665 0.95 2.54 3.361(2) 145.0 yes
C3 H3 O1 4_575 0.95 2.44 3.123(2) 129.0 yes

loop_
_geom_torsion_atom_site_label_1
_geom_torsion_atom_site_label_2
_geom_torsion_atom_site_label_3
_geom_torsion_atom_site_label_4
_geom_torsion_site_symmetry_1
_geom_torsion_site_symmetry_2
_geom_torsion_site_symmetry_3
_geom_torsion_site_symmetry_4
_geom_torsion
_geom_torsion_publ_flag
C5 N1 C1 N2 . . . . -179.99(9) ?
C5 N1 C1 C2 . . . . -0.10(17) ?
C7 N2 C1 N1 . . . . 178.19(9) ?
C7 N2 C1 C2 . . . . -1.70(16) ?
C6 N3 C2 C3 . . . . -178.71(10) ?
C6 N3 C2 C1 . . . . -0.13(17) ?
N1 C1 C2 N3 . . . . -178.12(9) ?
N2 C1 C2 N3 . . . . 1.77(17) ?
N1 C1 C2 C3 . . . . 0.47(17) ?
N2 C1 C2 C3 . . . . -179.64(9) ?
N3 C2 C3 C4 . . . . 177.79(10) ?
C1 C2 C3 C4 . . . . -0.83(17) ?
C2 C3 C4 C5 . . . . 0.83(17) ?
C1 N1 C5 C4 . . . . 0.10(17) ?
C3 C4 C5 N1 . . . . -0.48(18) ?
C2 N3 C6 C7 . . . . -1.43(16) ?
C1 N2 C7 C6 . . . . 0.18(16) ?
C1 N2 C7 C8 . . . . -178.59(9) ?
N3 C6 C7 N2 . . . . 1.49(17) ?
N3 C6 C7 C8 . . . . -179.77(10) ?
N2 C7 C8 C13 . . . . -166.08(10) ?
C6 C7 C8 C13 . . . . 15.13(16) ?
N2 C7 C8 C9 . . . . 14.63(16) ?
C6 C7 C8 C9 . . . . -164.15(11) ?
C13 C8 C9 C10 . . . . -0.79(17) ?
C7 C8 C9 C10 . . . . 178.54(10) ?
C8 C9 C10 C11 . . . . 0.59(18) ?
C14 O1 C11 C12 . . . . 1.36(17) ?
C14 O1 C11 C10 . . . . -179.27(10) ?
C9 C10 C11 O1 . . . . -179.45(10) ?
C9 C10 C11 C12 . . . . -0.05(18) ?
O1 C11 C12 C13 . . . . 179.06(10) ?
C10 C11 C12 C13 . . . . -0.28(17) ?
C11 C12 C13 C8 . . . . 0.06(17) ?
C9 C8 C13 C12 . . . . 0.46(17) ?
C7 C8 C13 C12 . . . . -178.84(10) ?

loop_
_cod_related_entry_id
_cod_related_entry_database
_cod_related_entry_code
1 ChemSpider 26231129
